data_4127625
loop_
_publ_author_name
'Song, Xiaohui'
'Zhang, Mingxing'
'Chen, Cong'
'Duan, Jingui'
'Zhang, Wenwei'
'Pan, Yi'
'Bai, Junfeng'

_publ_section_title
;
 Pure-Supramolecular-Linker Approach to Highly Connected Metal-Organic
 Frameworks for CO<sub>2</sub> Capture.
;
_journal_issue 37
_journal_name_full 'Journal of the American Chemical Society'
_journal_page_first 14539
_journal_page_last 14543
_journal_paper_doi 10.1021/jacs.9b07422
_journal_volume 141
_journal_year 2019
_chemical_formula_moiety 'C33 H15 Cl Fe3 N3 O19'
_chemical_formula_sum 'C33 H15 Cl Fe3 N3 O19'
_chemical_formula_weight 960.48
_space_group_crystal_system trigonal
_space_group_IT_number 164
_space_group_name_Hall '-P 3 2"'
_space_group_name_H-M_alt 'P -3 m 1'
_symmetry_space_group_name_Hall '-P 3 2"'
_symmetry_space_group_name_H-M 'P -3 m 1'
_atom_sites_solution_hydrogens mixed
_audit_creation_method SHELXL-2014/7
_cell_angle_alpha 90
_cell_angle_beta 90
_cell_angle_gamma 120
_cell_formula_units_Z 6
_cell_length_a 26.742(3)
_cell_length_b 26.742(3)
_cell_length_c 16.8667(19)
_cell_measurement_reflns_used 9923
_cell_measurement_temperature 153(2)
_cell_measurement_theta_max 27.52
_cell_measurement_theta_min 2.33
_cell_volume 10446(2)
_computing_structure_refinement 'SHELXL-2014/7 (Sheldrick, 2014)'
_diffrn_ambient_temperature 153(2)
_diffrn_measured_fraction_theta_full 0.988
_diffrn_measured_fraction_theta_max 0.983
_diffrn_measurement_device_type bruker
_diffrn_radiation_type MoK\a
_diffrn_radiation_wavelength 0.71073
_diffrn_reflns_av_R_equivalents 0.1046
_diffrn_reflns_av_unetI/netI 0.0976
_diffrn_reflns_Laue_measured_fraction_full 0.988
_diffrn_reflns_Laue_measured_fraction_max 0.983
_diffrn_reflns_limit_h_max 33
_diffrn_reflns_limit_h_min -33
_diffrn_reflns_limit_k_max 33
_diffrn_reflns_limit_k_min -31
_diffrn_reflns_limit_l_max 18
_diffrn_reflns_limit_l_min -21
_diffrn_reflns_number 58829
_diffrn_reflns_point_group_measured_fraction_full 0.988
_diffrn_reflns_point_group_measured_fraction_max 0.983
_diffrn_reflns_theta_full 25.242
_diffrn_reflns_theta_max 26.365
_diffrn_reflns_theta_min 2.327
_exptl_absorpt_coefficient_mu 0.702
_exptl_crystal_colour brown
_exptl_crystal_density_diffrn 0.916
_exptl_crystal_description block
_exptl_crystal_F_000 2886
_refine_diff_density_max 1.849
_refine_diff_density_min -1.093
_refine_diff_density_rms 0.107
_refine_ls_extinction_method none
_refine_ls_goodness_of_fit_ref 1.105
_refine_ls_hydrogen_treatment constr
_refine_ls_matrix_type full
_refine_ls_number_parameters 261
_refine_ls_number_reflns 7485
_refine_ls_number_restraints 46
_refine_ls_restrained_S_all 1.120
_refine_ls_R_factor_all 0.2083
_refine_ls_R_factor_gt 0.1338
_refine_ls_shift/su_max 0.000
_refine_ls_shift/su_mean 0.000
_refine_ls_structure_factor_coef Fsqd
_refine_ls_weighting_details 'w=1/[\s^2^(Fo^2^)+(0.2000P)^2^] where P=(Fo^2^+2Fc^2^)/3'
_refine_ls_weighting_scheme calc
_refine_ls_wR_factor_gt 0.3681
_refine_ls_wR_factor_ref 0.4121
_reflns_Friedel_coverage 0.000
_reflns_number_gt 2732
_reflns_number_total 7485
_reflns_threshold_expression 'I > 2\s(I)'
_cod_data_source_file ja9b07422_si_001.cif
_cod_data_source_block ee_a_sq_sq
_cod_original_cell_volume 10446(3)
_cod_database_code 4127625
_shelx_shelxl_version_number 2014/7
_shelx_space_group_comment
;
The symmetry employed for this shelxl refinement is uniquely defined
by the following loop, which should always be used as a source of
symmetry information in preference to the above space-group names.
They are only intended as comments.
;

loop_
_space_group_symop_operation_xyz
'x, y, z'
'-y, x-y, z'
'-x+y, -x, z'
'y, x, -z'
'-x, -x+y, -z'
'x-y, -y, -z'
'-x, -y, -z'
'y, -x+y, -z'
'x-y, x, -z'
'-y, -x, z'
'x, x-y, z'
'-x+y, y, z'

loop_
_atom_site_label
_atom_site_type_symbol
_atom_site_fract_x
_atom_site_fract_y
_atom_site_fract_z
_atom_site_U_iso_or_equiv
_atom_site_adp_type
_atom_site_occupancy
_atom_site_site_symmetry_order
_atom_site_calc_flag
_atom_site_refinement_flags_posn
_atom_site_refinement_flags_adp
_atom_site_refinement_flags_occupancy
_atom_site_disorder_assembly
_atom_site_disorder_group
C1 C 0.2491(3) 0.8880(4) 0.4279(6) 0.096(2) Uani 1 1 d . . . . .
C2 C 0.2833(3) 0.9301(2) 0.3716(4) 0.106(3) Uani 1 1 d G . . . .
C3 C 0.3173(3) 0.9226(3) 0.3157(4) 0.127(4) Uani 1 1 d G . . . .
H3 H 0.3190 0.8888 0.3152 0.153 Uiso 1 1 calc R U . . .
C4 C 0.3486(3) 0.9658(3) 0.2606(4) 0.139(4) Uani 1 1 d DG . . . .
C5 C 0.3460(3) 1.0165(3) 0.2615(4) 0.122(3) Uani 1 1 d G . . . .
H5 H 0.3670 1.0454 0.2246 0.146 Uiso 1 1 calc R U . . .
C6 C 0.3121(3) 1.0239(2) 0.3174(5) 0.115(3) Uani 1 1 d G . . . .
C7 C 0.2808(3) 0.9807(3) 0.3725(4) 0.117(3) Uani 1 1 d G . . . .
H7 H 0.2581 0.9857 0.4099 0.140 Uiso 1 1 calc R U . . .
C8 C 0.3139(5) 1.0820(5) 0.3289(8) 0.117(3) Uani 1 1 d . . . . .
C9 C 0.3743(8) 0.9190(7) 0.1595(12) 0.197(5) Uani 0.5 1 d D . P A 1
C10 C 0.4275(7) 0.9456(8) 0.1119(9) 0.211(7) Uani 1 1 d D U . . .
C11 C 0.4751(4) 0.9502(8) 0.1472(8) 0.125(5) Uani 1 2 d DS T P A .
H11 H 0.4786 0.9572 0.2015 0.150 Uiso 1 2 calc R U P . .
C12 C 0.4214(8) 0.9333(10) 0.0275(10) 0.263(7) Uani 1 1 d D . . . .
H12 H 0.3915 0.9332 -0.0010 0.315 Uiso 1 1 calc R U . . .
C13 C 0.4608(5) 0.9216(10) -0.0100(11) 0.187(8) Uani 1 2 d DS TU P . .
C14 C 0.4778(8) 0.9061(11) -0.0928(12) 0.263(7) Uani 1 1 d D U . . .
C15 C 0.4338(3) 0.8677(5) -0.2190(6) 0.088(3) Uani 1 2 d DS T P . .
C16 C 0.4718(3) 0.8553(4) -0.2545(5) 0.105(3) Uani 1 1 d D . . . .
H16 H 0.5053 0.8619 -0.2289 0.126 Uiso 1 1 calc R U . . .
C17 C 0.4584(3) 0.8317(4) -0.3326(5) 0.100(3) Uani 1 1 d D . . . .
C18 C 0.4128(2) 0.8256(4) -0.3729(6) 0.077(3) Uani 1 2 d DS T P . .
H18 H 0.4087 0.8174 -0.4269 0.092 Uiso 1 2 calc R U P . .
C19 C 0.5039(3) 0.8173(4) -0.3716(7) 0.096(3) Uani 1 1 d . . . . .
Fe1 Fe 0.22548(3) 0.77452(3) 0.50866(10) 0.0836(6) Uani 1 2 d S T P . .
Fe2 Fe 0.15489(4) 0.84511(4) 0.54956(11) 0.0983(7) Uani 1 2 d S T P . .
Fe3 Fe 0.40333(8) 1.20166(4) 0.30705(12) 0.1002(7) Uani 1 2 d S T P . .
N1 N 0.3840(4) 0.9620(4) 0.1964(8) 0.197(5) Uani 1 1 d D . . . .
H1A H 0.4167 0.9948 0.1839 0.237 Uiso 1 1 d R U . A .
N2 N 0.4397(3) 0.8793(7) -0.1356(7) 0.132(5) Uani 1 2 d DS T P . .
H2A H 0.4052 0.8620 -0.1108 0.158 Uiso 0.5 1 d R U P . .
O1 O 0.19420(14) 0.80580(14) 0.5830(4) 0.0768(18) Uani 1 2 d S T P . .
O2 O 0.2616(2) 0.8465(2) 0.4412(3) 0.0886(15) Uani 1 1 d . . . . .
O3 O 0.2146(4) 0.8940(4) 0.4690(5) 0.145(3) Uani 1 1 d . . . . .
O4 O 0.2856(3) 1.0878(3) 0.3782(5) 0.116(2) Uani 1 1 d . . . . .
O5 O 0.3482(4) 1.1199(3) 0.2790(5) 0.144(3) Uani 1 1 d . . . . .
O6 O 0.5013(2) 0.8055(2) -0.4370(3) 0.0861(15) Uani 1 1 d . . . . .
O7 O 0.5378(4) 0.8216(6) -0.3184(5) 0.214(5) Uani 1 1 d . . . . .
O9 O 0.5271(8) 0.9262(7) -0.1324(8) 0.274(7) Uani 1 1 d D U . . .
O2W O 0.1149(6) 0.8851(6) 0.5224(18) 0.479(10) Uani 1 2 d S T P . .
Cl1 Cl 0.2560(3) 0.7440(3) 0.4291(7) 0.479(10) Uani 1 2 d S T P . .
O3W O 0.4207(7) 1.2104(4) 0.1944(7) 0.224(7) Uani 1 2 d S T P . .
O10 O 0.3360(9) 0.8655(6) 0.1539(11) 0.440(16) Uani 1 1 d D . . . .

loop_
_atom_site_aniso_label
_atom_site_aniso_U_11
_atom_site_aniso_U_22
_atom_site_aniso_U_33
_atom_site_aniso_U_23
_atom_site_aniso_U_13
_atom_site_aniso_U_12
C1 0.063(5) 0.096(6) 0.123(7) 0.005(5) 0.004(5) 0.035(5)
C2 0.100(6) 0.084(6) 0.118(7) -0.005(5) 0.007(6) 0.036(5)
C3 0.143(9) 0.103(7) 0.127(8) 0.017(6) 0.057(7) 0.054(7)
C4 0.122(9) 0.088(7) 0.197(13) 0.011(8) 0.014(8) 0.045(7)
C5 0.104(7) 0.101(7) 0.127(8) -0.001(6) 0.002(6) 0.026(6)
C6 0.118(8) 0.091(7) 0.113(8) 0.006(6) -0.012(6) 0.034(6)
C7 0.120(8) 0.099(7) 0.138(9) -0.014(6) 0.002(7) 0.060(6)
C8 0.115(9) 0.126(9) 0.114(9) 0.003(7) -0.015(7) 0.063(8)
C9 0.134(7) 0.146(9) 0.325(17) -0.098(9) -0.031(9) 0.080(7)
C10 0.197(10) 0.224(10) 0.172(9) -0.008(8) 0.018(8) 0.074(7)
C11 0.118(7) 0.195(16) 0.088(9) -0.006(10) -0.003(5) 0.098(8)
C12 0.249(10) 0.284(11) 0.249(11) -0.020(8) 0.019(8) 0.128(8)
C13 0.207(10) 0.187(10) 0.159(11) -0.030(8) -0.015(4) 0.094(5)
C14 0.249(10) 0.284(11) 0.249(11) -0.020(8) 0.019(8) 0.128(8)
C15 0.075(5) 0.124(10) 0.082(7) -0.014(7) -0.007(3) 0.062(5)
C16 0.092(6) 0.121(7) 0.081(5) 0.007(5) -0.025(5) 0.038(5)
C17 0.084(5) 0.129(7) 0.088(6) 0.002(5) 0.002(5) 0.054(5)
C18 0.072(5) 0.088(7) 0.076(6) 0.000(5) 0.000(3) 0.044(4)
C19 0.069(5) 0.102(6) 0.120(7) 0.011(6) -0.009(5) 0.046(5)
Fe1 0.0747(8) 0.0747(8) 0.1015(12) -0.0001(4) 0.0001(4) 0.0373(8)
Fe2 0.0982(10) 0.0982(10) 0.1110(14) -0.0017(5) 0.0017(5) 0.0586(10)
Fe3 0.0859(12) 0.0983(10) 0.1121(14) -0.0057(5) -0.0115(10) 0.0430(6)
N1 0.134(7) 0.146(9) 0.325(17) -0.098(9) -0.031(9) 0.080(7)
N2 0.123(6) 0.193(14) 0.103(9) 0.010(9) 0.005(4) 0.096(7)
O1 0.062(3) 0.062(3) 0.093(5) 0.0013(19) -0.0013(19) 0.021(3)
O2 0.076(3) 0.077(3) 0.114(4) 0.004(3) 0.007(3) 0.038(3)
O3 0.169(7) 0.174(7) 0.139(6) 0.050(5) 0.055(5) 0.121(6)
O4 0.106(5) 0.097(4) 0.141(6) 0.003(4) -0.010(4) 0.049(4)
O5 0.199(8) 0.107(5) 0.115(6) -0.040(5) -0.029(6) 0.069(5)
O6 0.099(4) 0.083(3) 0.077(3) -0.007(3) -0.001(3) 0.046(3)
O7 0.210(8) 0.436(16) 0.126(6) -0.062(8) -0.042(6) 0.260(11)
O9 0.345(15) 0.269(13) 0.199(10) -0.036(9) 0.019(10) 0.147(11)
O2W 0.71(2) 0.71(2) 0.334(12) -0.032(5) 0.032(5) 0.59(3)
Cl1 0.71(2) 0.71(2) 0.334(12) -0.032(5) 0.032(5) 0.59(3)
O3W 0.238(16) 0.319(16) 0.088(7) 0.018(4) 0.036(9) 0.119(8)
O10 0.52(3) 0.262(17) 0.42(2) -0.134(18) 0.18(2) 0.113(19)

loop_
_atom_type_symbol
_atom_type_description
_atom_type_scat_dispersion_real
_atom_type_scat_dispersion_imag
_atom_type_scat_source
C C 0.0033 0.0016 'International Tables Vol C Tables 4.2.6.8 and 6.1.1.4'
H H 0.0000 0.0000 'International Tables Vol C Tables 4.2.6.8 and 6.1.1.4'
Fe Fe 0.3463 0.8444 'International Tables Vol C Tables 4.2.6.8 and 6.1.1.4'
N N 0.0061 0.0033 'International Tables Vol C Tables 4.2.6.8 and 6.1.1.4'
O O 0.0106 0.0060 'International Tables Vol C Tables 4.2.6.8 and 6.1.1.4'
Cl Cl 0.1484 0.1585 'International Tables Vol C Tables 4.2.6.8 and 6.1.1.4'

loop_
_geom_angle_atom_site_label_1
_geom_angle_atom_site_label_2
_geom_angle_atom_site_label_3
_geom_angle
_geom_angle_site_symmetry_1
_geom_angle_site_symmetry_3
O3 C1 O2 122.2(9) . .
O3 C1 C2 120.5(9) . .
O2 C1 C2 116.7(8) . .
C3 C2 C7 120.0 . .
C3 C2 C1 123.6(6) . .
C7 C2 C1 116.3(6) . .
C4 C3 C2 120.0 . .
C4 C3 H3 120.0 . .
C2 C3 H3 120.0 . .
C3 C4 C5 120.0 . .
C3 C4 N1 125.0(7) . .
C5 C4 N1 114.9(7) . .
C4 C5 C6 120.0 . .
C4 C5 H5 120.0 . .
C6 C5 H5 120.0 . .
C7 C6 C5 120.0 . .
C7 C6 C8 117.1(7) . .
C5 C6 C8 122.3(8) . .
C6 C7 C2 120.0 . .
C6 C7 H7 120.0 . .
C2 C7 H7 120.0 . .
O4 C8 O5 127.4(12) . .
O4 C8 C6 121.3(12) . .
O5 C8 C6 111.3(11) . .
N1 C9 O10 140.2(19) . .
N1 C9 C10 97.1(14) . .
O10 C9 C10 122.7(16) . .
C11 C10 C12 116.5(13) . .
C11 C10 C9 116.2(14) . .
C12 C10 C9 117.0(15) . .
C10 C11 C10 126.9(16) . 12
C10 C11 H11 116.5 . .
C10 C11 H11 116.5 12 .
C13 C12 C10 119.0(15) . .
C13 C12 H12 120.5 . .
C10 C12 H12 120.5 . .
C12 C13 C12 120.7(18) . 12
C12 C13 C14 94.6(10) . 12
C12 C13 C14 143.8(14) 12 12
C12 C13 C14 143.8(14) . .
C12 C13 C14 94.6(10) 12 .
C14 C13 C14 49.4(16) 12 .
N2 C14 O9 109.0(17) . .
N2 C14 C14 55.1(11) . 12
O9 C14 C14 142.1(15) . 12
N2 C14 C13 115.5(17) . .
O9 C14 C13 133.8(16) . .
C14 C14 C13 65.3(8) 12 .
C16 C15 C16 121.3(9) . 12
C16 C15 N2 118.3(5) . .
C16 C15 N2 118.3(5) 12 .
C15 C16 C17 117.6(7) . .
C15 C16 H16 121.2 . .
C17 C16 H16 121.2 . .
C18 C17 C16 122.5(8) . .
C18 C17 C19 121.5(7) . .
C16 C17 C19 115.8(7) . .
C17 C18 C17 117.2(10) . 12
C17 C18 H18 121.4 . .
C17 C18 H18 121.4 12 .
O6 C19 O7 132.0(9) . .
O6 C19 C17 121.1(8) . .
O7 C19 C17 106.9(9) . .
O1 Fe1 Cl1 177.4(4) . .
O1 Fe1 O2 93.3(2) . .
Cl1 Fe1 O2 84.9(3) . .
O1 Fe1 O2 93.3(2) . 10_665
Cl1 Fe1 O2 84.9(3) . 10_665
O2 Fe1 O2 91.5(3) . 10_665
O1 Fe1 O6 96.6(2) . 12_556
Cl1 Fe1 O6 85.2(3) . 12_556
O2 Fe1 O6 87.8(2) . 12_556
O2 Fe1 O6 170.1(2) 10_665 12_556
O1 Fe1 O6 96.6(2) . 2_666
Cl1 Fe1 O6 85.2(3) . 2_666
O2 Fe1 O6 170.1(2) . 2_666
O2 Fe1 O6 87.8(2) 10_665 2_666
O6 Fe1 O6 91.2(3) 12_556 2_666
O1 Fe2 O2W 176.7(9) . .
O1 Fe2 O4 95.0(3) . 6_676
O2W Fe2 O4 82.8(6) . 6_676
O1 Fe2 O4 95.0(3) . 8_456
O2W Fe2 O4 82.8(6) . 8_456
O4 Fe2 O4 95.2(4) 6_676 8_456
O1 Fe2 O3 94.6(3) . 10_665
O2W Fe2 O3 87.6(7) . 10_665
O4 Fe2 O3 170.3(3) 6_676 10_665
O4 Fe2 O3 85.2(3) 8_456 10_665
O1 Fe2 O3 94.6(3) . .
O2W Fe2 O3 87.6(7) . .
O4 Fe2 O3 85.2(3) 6_676 .
O4 Fe2 O3 170.3(3) 8_456 .
O3 Fe2 O3 92.8(5) 10_665 .
O1 Fe3 O3W 178.6(6) 9_666 .
O1 Fe3 O7 91.8(3) 9_666 7_675
O3W Fe3 O7 87.2(4) . 7_675
O1 Fe3 O7 91.8(3) 9_666 5_665
O3W Fe3 O7 87.2(4) . 5_665
O7 Fe3 O7 91.3(8) 7_675 5_665
O1 Fe3 O5 96.7(3) 9_666 .
O3W Fe3 O5 84.3(4) . .
O7 Fe3 O5 86.9(5) 7_675 .
O7 Fe3 O5 171.4(4) 5_665 .
O1 Fe3 O5 96.7(3) 9_666 11_575
O3W Fe3 O5 84.3(4) . 11_575
O7 Fe3 O5 171.4(4) 7_675 11_575
O7 Fe3 O5 86.9(5) 5_665 11_575
O5 Fe3 O5 93.5(5) . 11_575
C9 N1 C4 126.9(13) . .
C9 N1 H1A 116.5 . .
C4 N1 H1A 116.7 . .
C14 N2 C14 70(2) 12 .
C14 N2 C15 135.4(13) 12 .
C14 N2 C15 135.4(13) . .
C14 N2 H2A 60.8 12 .
C14 N2 H2A 112.7 . .
C15 N2 H2A 111.8 . .
Fe3 O1 Fe2 117.8(4) 8_456 .
Fe3 O1 Fe1 120.3(4) 8_456 .
Fe2 O1 Fe1 121.9(4) . .
C1 O2 Fe1 133.8(5) . .
C1 O3 Fe2 134.7(7) . .
C8 O4 Fe2 127.3(8) . 9_666
C8 O5 Fe3 123.8(7) . .
C19 O6 Fe1 125.3(6) . 3_564
C19 O7 Fe3 134.7(7) . 7_675

loop_
_geom_bond_atom_site_label_1
_geom_bond_atom_site_label_2
_geom_bond_distance
_geom_bond_site_symmetry_2
C1 O3 1.228(10) .
C1 O2 1.326(10) .
C1 C2 1.406(10) .
C2 C3 1.3900 .
C2 C7 1.3900 .
C3 C4 1.3900 .
C3 H3 0.9300 .
C4 C5 1.3900 .
C4 N1 1.476(11) .
C5 C6 1.3900 .
C5 H5 0.9300 .
C6 C7 1.3900 .
C6 C8 1.543(13) .
C7 H7 0.9300 .
C8 O4 1.186(12) .
C8 O5 1.284(13) .
C9 N1 1.216(12) .
C9 O10 1.280(14) .
C9 C10 1.471(17) .
C10 C11 1.355(14) .
C10 C12 1.451(14) .
C11 C10 1.355(14) 12
C11 H11 0.9300 .
C12 C13 1.393(14) .
C12 H12 0.9300 .
C13 C12 1.393(14) 12
C13 C14 1.586(15) 12
C13 C14 1.586(15) .
C14 N2 1.159(15) .
C14 O9 1.328(15) .
C14 C14 1.33(4) 12
C15 C16 1.354(10) .
C15 C16 1.354(9) 12
C15 N2 1.433(13) .
C16 C17 1.426(10) .
C16 H16 0.9300 .
C17 C18 1.333(9) .
C17 C19 1.591(12) .
C18 C17 1.333(9) 12
C18 H18 0.9300 .
C19 O6 1.140(10) .
C19 O7 1.238(10) .
Fe1 O1 1.916(7) .
Fe1 Cl1 1.949(11) .
Fe1 O2 2.019(5) .
Fe1 O2 2.019(5) 10_665
Fe1 O6 2.054(6) 12_556
Fe1 O6 2.054(6) 2_666
Fe2 O1 1.906(7) .
Fe2 O2W 1.91(3) .
Fe2 O4 1.990(8) 6_676
Fe2 O4 1.990(8) 8_456
Fe2 O3 2.004(8) 10_665
Fe2 O3 2.004(8) .
Fe3 O1 1.887(7) 9_666
Fe3 O3W 1.942(11) .
Fe3 O7 1.971(8) 7_675
Fe3 O7 1.971(8) 5_665
Fe3 O5 1.988(8) .
Fe3 O5 1.988(8) 11_575
N1 H1A 0.9000 .
N2 C14 1.159(15) 12
N2 H2A 0.9002 .
O1 Fe3 1.887(7) 8_456
O4 Fe2 1.990(8) 9_666
O6 Fe1 2.054(6) 3_564
O7 Fe3 1.971(8) 7_675
